data_4124312
loop_
_publ_author_name
'Adams, R.D.'
'Yang, L.-W.'

_publ_section_title
;
 Weak metal-metal bonds in an "electron-rich" cluster. The synthesis and
 X-ray crystallographic characterization of Os4 (C O)12 (mue 3-S)2 and Os6
 (C O)16 (mue 4-S) (mue 3-S)
;
_journal_name_full 'Journal of the American Chemical Society'
_journal_page_first 4115
_journal_page_last 4117
_journal_volume 104
_journal_year 1982
_chemical_formula_sum 'C12 O12 Os4 S2'
_chemical_name_systematic 'Os4 (C O)12 S2'
_space_group_IT_number 2
_symmetry_space_group_name_Hall '-P 1'
_symmetry_space_group_name_H-M 'P -1'
_cell_angle_alpha 80.54
_cell_angle_beta 85.94
_cell_angle_gamma 68.31
_cell_formula_units_Z 2
_cell_length_a 8.491
_cell_length_b 9.24
_cell_length_c 14.389
_cell_volume 1034.657
_citation_journal_id_ASTM JACSAT
_cod_data_source_file Adams_JACSAT_1982_986.cif
_cod_data_source_block C12O12Os4S2
_cod_database_code 4124312

loop_
_symmetry_equiv_pos_as_xyz
x,y,z
-x,-y,-z

loop_
_atom_site_label
_atom_site_type_symbol
_atom_site_fract_x
_atom_site_fract_y
_atom_site_fract_z
_atom_site_occupancy
_atom_site_U_iso_or_equiv
C3 C+2 0.579 -0.161 0.201 1 0.0
O5 O-2 0.117 0.659 0.1636 1 0.0
C6 C+2 0.36 0.293 0.076 1 0.0
Os3 Os+1 0.21546 0.25828 0.38822 1 0.0
C7 C+2 0.33 0.343 0.461 1 0.0
C11 C+2 0.533 0.381 0.208 1 0.0
O9 O-2 -0.079 0.575 0.3598 1 0.0
C2 C+2 0.273 -0.032 0.119 1 0.0
O10 O-2 0.739 0.231 0.4298 1 0.0
O8 O-2 0.058 0.128 0.5631 1 0.0
C10 C+2 0.662 0.212 0.373 1 0.0
O7 O-2 0.389 0.398 0.5091 1 0.0
O4 O-2 -0.092 0.359 0.0573 1 0.0
O12 O-2 0.855 0.004 0.18 1 0.0
Os1 Os+1 0.35893 -0.03378 0.23714 1 0.0
Os4 Os+1 0.53199 0.19067 0.27723 1 0.0
C1 C+2 0.315 -0.212 0.299 1 0.0
O11 O-2 0.537 0.501 0.17 1 0.0
O2 O-2 0.211 -0.032 0.0499 1 0.0
O1 O-2 0.284 -0.316 0.3389 1 0.0
C8 C+2 0.119 0.177 0.499 1 0.0
C9 C+2 0.036 0.456 0.369 1 0.0
C4 C+2 0.028 0.339 0.101 1 0.0
O3 O-2 0.711 -0.242 0.1736 1 0.0
S2 S-2 0.4493 0.0061 0.3844 1 0.0
C5 C+2 0.15 0.524 0.169 1 0.0
C12 C+2 0.732 0.076 0.217 1 0.0
Os2 Os+1 0.20962 0.30515 0.17683 1 0.0
O6 O-2 0.45 0.289 0.0107 1 0.0
S1 S-2 0.0887 0.1502 0.2848 1 0.0
